data_1564383
loop_
_publ_author_name
'Chaudhri, Nivedita'
'Guberman-Pfeffer, Matthew J.'
'Li, Ruoshi'
'Zeller, Matthias'
'Br\"uckner, Christian'

_publ_section_title
;
 \b-Trioxopyrrocorphins: Pyrrocorphins of graded aromaticity
;
_journal_name_full 'Chemical Science'
_journal_paper_doi 10.1039/D1SC03403K
_journal_year 2021
_chemical_formula_moiety 'C41 H49 N5 O3 Zn, 1.562(C H4 O), 0.657(H2 O)'
_chemical_formula_sum 'C42.56 H56.56 N5 O5.22 Zn'
_chemical_formula_weight 787.09
_space_group_crystal_system triclinic
_space_group_IT_number 2
_space_group_name_Hall '-P 1'
_space_group_name_H-M_alt 'P -1'
_atom_sites_solution_hydrogens mixed
_atom_sites_solution_primary direct
_atom_sites_solution_secondary difmap
_audit_creation_method SHELXL-2018/3
_audit_update_record
;
2021-02-24 deposited with the CCDC.	2021-08-19 downloaded from the CCDC.
;
_cell_angle_alpha 89.825(5)
_cell_angle_beta 87.094(6)
_cell_angle_gamma 82.139(5)
_cell_formula_units_Z 2
_cell_length_a 10.7675(10)
_cell_length_b 11.1454(13)
_cell_length_c 17.315(2)
_cell_measurement_reflns_used 7884
_cell_measurement_temperature 150(2)
_cell_measurement_theta_max 80.0136
_cell_measurement_theta_min 4.7373
_cell_volume 2055.8(4)
_computing_cell_refinement 'SAINT V8.40A (Bruker, 2019)'
_computing_data_collection 'Apex3 v2019.1-0 (Bruker, 2019)'
_computing_data_reduction 'SAINT V8.40A (Bruker, 2019)'
_computing_structure_refinement
;  
SHELXL-2018/3 (Sheldrick, 2015, 2018), 
SHELXLE Rev1183 (H\"ubschle et al., 2011)
;
_computing_structure_solution 'SHELXS-97 (Sheldrick, 2008)'
_diffrn_ambient_temperature 150(2)
_diffrn_detector_area_resol_mean 7.4074
_diffrn_measured_fraction_theta_full 0.980
_diffrn_measured_fraction_theta_max 0.911
_diffrn_measurement_device_type
;
Bruker AXS D8 Quest diffractometer with PhotonIII_C14 charge-integrating and 
photon counting pixel array detector
;
_diffrn_measurement_method 'omega and phi scans'
_diffrn_radiation_monochromator 'laterally graded multilayer (Goebel) mirror'
_diffrn_radiation_type CuK\a
_diffrn_radiation_wavelength 1.54178
_diffrn_reflns_av_R_equivalents 0.0497
_diffrn_reflns_av_unetI/netI 0.0574
_diffrn_reflns_Laue_measured_fraction_full 0.980
_diffrn_reflns_Laue_measured_fraction_max 0.911
_diffrn_reflns_limit_h_max 13
_diffrn_reflns_limit_h_min -12
_diffrn_reflns_limit_k_max 13
_diffrn_reflns_limit_k_min -14
_diffrn_reflns_limit_l_max 22
_diffrn_reflns_limit_l_min -20
_diffrn_reflns_number 19177
_diffrn_reflns_point_group_measured_fraction_full 0.980
_diffrn_reflns_point_group_measured_fraction_max 0.911
_diffrn_reflns_theta_full 67.679
_diffrn_reflns_theta_max 80.176
_diffrn_reflns_theta_min 4.743
_diffrn_source 'I-mu-S microsource X-ray tube'
_diffrn_source_current '1.0 mA'
_diffrn_source_voltage '50 kV'
_exptl_absorpt_coefficient_mu 1.226
_exptl_absorpt_correction_T_max 0.7543
_exptl_absorpt_correction_T_min 0.6078
_exptl_absorpt_correction_type multi-scan
_exptl_absorpt_process_details
;
 SADABS 2016/2: Krause, L., Herbst-Irmer, R., Sheldrick G.M. & Stalke D.,
 J. Appl. Cryst. 48 (2015) 3-10
;
_exptl_crystal_colour black
_exptl_crystal_density_diffrn 1.272
_exptl_crystal_description block
_exptl_crystal_F_000 837.4
_exptl_crystal_size_max 0.190
_exptl_crystal_size_mid 0.170
_exptl_crystal_size_min 0.110
_refine_diff_density_max 0.883
_refine_diff_density_min -0.736
_refine_diff_density_rms 0.068
_refine_ls_extinction_method none
_refine_ls_goodness_of_fit_ref 1.050
_refine_ls_hydrogen_treatment constr
_refine_ls_matrix_type full
_refine_ls_number_parameters 527
_refine_ls_number_reflns 8185
_refine_ls_number_restraints 60
_refine_ls_restrained_S_all 1.056
_refine_ls_R_factor_all 0.0674
_refine_ls_R_factor_gt 0.0532
_refine_ls_shift/su_max 0.001
_refine_ls_shift/su_mean 0.000
_refine_ls_structure_factor_coef Fsqd
_refine_ls_weighting_details 'w=1/[\s^2^(Fo^2^)+(0.0569P)^2^+2.3554P] where P=(Fo^2^+2Fc^2^)/3'
_refine_ls_weighting_scheme calc
_refine_ls_wR_factor_gt 0.1338
_refine_ls_wR_factor_ref 0.1428
_reflns_Friedel_coverage 0.000
_reflns_number_gt 6640
_reflns_number_total 8185
_reflns_threshold_expression 'I > 2\s(I)'
_cod_data_source_file d1sc03403k2.cif
_cod_data_source_block 8-O2-7-12Zn-pyridine
_cod_original_cell_volume 2055.7(4)
_cod_database_code 1564383
_shelx_shelxl_version_number 2018/3
_shelx_space_group_comment
;
The symmetry employed for this shelxl refinement is uniquely defined
by the following loop, which should always be used as a source of
symmetry information in preference to the above space-group names.
They are only intended as comments.
;
_shelx_estimated_absorpt_t_min 0.800
_shelx_estimated_absorpt_t_max 0.877

loop_
_space_group_symop_operation_xyz
'x, y, z'
'-x, -y, -z'

loop_
_atom_site_label
_atom_site_type_symbol
_atom_site_fract_x
_atom_site_fract_y
_atom_site_fract_z
_atom_site_U_iso_or_equiv
_atom_site_adp_type
_atom_site_occupancy
_atom_site_site_symmetry_order
_atom_site_calc_flag
_atom_site_refinement_flags_posn
_atom_site_refinement_flags_adp
_atom_site_refinement_flags_occupancy
_atom_site_disorder_assembly
_atom_site_disorder_group
Zn1 Zn 0.42047(3) 0.58798(3) 0.78442(2) 0.02383(12) Uani 1 1 d . . . . .
O1 O 0.2541(2) 0.1676(2) 0.69758(13) 0.0463(6) Uani 1 1 d D . . . .
O2 O 0.0892(2) 0.6150(2) 1.03518(12) 0.0387(5) Uani 1 1 d . . . . .
O3 O 0.6382(2) 0.95708(19) 0.90494(12) 0.0375(5) Uani 1 1 d . . . . .
N1 N 0.3276(2) 0.43079(19) 0.78425(12) 0.0237(4) Uani 1 1 d . . . . .
N2 N 0.3323(2) 0.63078(19) 0.89489(13) 0.0232(4) Uani 1 1 d . . . . .
N3 N 0.5459(2) 0.7125(2) 0.80781(13) 0.0255(5) Uani 1 1 d . . . . .
N4 N 0.5453(2) 0.5117(2) 0.69912(13) 0.0254(5) Uani 1 1 d . . . . .
N5 N 0.2837(2) 0.7002(2) 0.72202(13) 0.0259(5) Uani 1 1 d . . . . .
C1 C 0.3511(3) 0.3429(2) 0.72740(15) 0.0259(5) Uani 1 1 d . . . . .
C2 C 0.2628(3) 0.2552(3) 0.73841(17) 0.0318(6) Uani 1 1 d . . . . .
C3 C 0.1815(3) 0.2920(2) 0.81073(16) 0.0293(6) Uani 1 1 d . . . . .
C4 C 0.2333(2) 0.4064(2) 0.83291(15) 0.0234(5) Uani 1 1 d . . . . .
C5 C 0.1886(3) 0.4752(2) 0.89752(15) 0.0259(5) Uani 1 1 d . . . . .
H5 H 0.118774 0.450338 0.925976 0.031 Uiso 1 1 calc R U . . .
C6 C 0.2341(2) 0.5755(2) 0.92500(15) 0.0234(5) Uani 1 1 d . . . . .
C7 C 0.1789(3) 0.6390(2) 0.99600(16) 0.0263(5) Uani 1 1 d . . . . .
C8 C 0.2544(3) 0.7414(2) 1.00941(15) 0.0251(5) Uani 1 1 d . . . . .
C9 C 0.3482(2) 0.7257(2) 0.94112(15) 0.0237(5) Uani 1 1 d . . . . .
C10 C 0.4391(3) 0.8002(2) 0.92788(16) 0.0265(5) Uani 1 1 d . . . . .
H10 H 0.439397 0.864333 0.963838 0.032 Uiso 1 1 calc R U . . .
C11 C 0.5301(3) 0.7918(2) 0.86776(16) 0.0256(5) Uani 1 1 d . . . . .
C12 C 0.6281(3) 0.8726(2) 0.86193(17) 0.0289(6) Uani 1 1 d . . . . .
C13 C 0.7144(3) 0.8302(3) 0.79252(17) 0.0313(6) Uani 1 1 d . . . . .
C14 C 0.6490(3) 0.7293(2) 0.76233(16) 0.0264(6) Uani 1 1 d . . . . .
C15 C 0.6945(3) 0.6603(3) 0.69938(17) 0.0298(6) Uani 1 1 d . . . . .
H15 H 0.765832 0.684253 0.672147 0.036 Uiso 1 1 calc R U . . .
C16 C 0.6484(3) 0.5575(3) 0.66963(16) 0.0271(6) Uani 1 1 d . . . . .
C17 C 0.7075(3) 0.4837(3) 0.60594(16) 0.0293(6) Uani 1 1 d . . . . .
C18 C 0.6361(3) 0.3924(3) 0.59695(16) 0.0293(6) Uani 1 1 d . . . . .
C19 C 0.5357(3) 0.4104(2) 0.65563(15) 0.0260(5) Uani 1 1 d . . . . .
C20 C 0.4438(3) 0.3351(2) 0.66932(16) 0.0276(6) Uani 1 1 d . . . . .
H20 H 0.445402 0.269883 0.633916 0.033 Uiso 1 1 calc R U . . .
C21 C 0.2023(3) 0.1929(3) 0.87285(19) 0.0379(7) Uani 1 1 d . . . . .
H21A H 0.147376 0.218799 0.919085 0.045 Uiso 1 1 calc R U . . .
H21B H 0.175442 0.117915 0.852871 0.045 Uiso 1 1 calc R U . . .
C22 C 0.3362(4) 0.1637(3) 0.8975(2) 0.0510(9) Uani 1 1 d . . . . .
H22A H 0.391540 0.136629 0.852414 0.077 Uiso 1 1 calc R U . . .
H22B H 0.340692 0.099380 0.936329 0.077 Uiso 1 1 calc R U . . .
H22C H 0.362825 0.236349 0.919588 0.077 Uiso 1 1 calc R U . . .
C23 C 0.0413(3) 0.3150(3) 0.79298(18) 0.0383(7) Uani 1 1 d . . . . .
H23A H 0.017160 0.239259 0.772184 0.046 Uiso 1 1 calc R U . . .
H23B H -0.008582 0.333908 0.842117 0.046 Uiso 1 1 calc R U . . .
C24 C 0.0060(3) 0.4165(4) 0.7361(2) 0.0480(8) Uani 1 1 d . . . . .
H24A H 0.054769 0.399090 0.687109 0.072 Uiso 1 1 calc R U . . .
H24B H 0.024376 0.493130 0.757414 0.072 Uiso 1 1 calc R U . . .
H24C H -0.083724 0.422714 0.727077 0.072 Uiso 1 1 calc R U . . .
C25 C 0.3153(3) 0.7270(3) 1.08827(17) 0.0327(6) Uani 1 1 d . . . . .
H25A H 0.363846 0.795175 1.095341 0.039 Uiso 1 1 calc R U . . .
H25B H 0.247991 0.732824 1.129724 0.039 Uiso 1 1 calc R U . . .
C26 C 0.4015(4) 0.6094(3) 1.0975(2) 0.0467(8) Uani 1 1 d . . . . .
H26A H 0.353863 0.541209 1.092480 0.070 Uiso 1 1 calc R U . . .
H26B H 0.436745 0.607426 1.148693 0.070 Uiso 1 1 calc R U . . .
H26C H 0.469720 0.603400 1.057490 0.070 Uiso 1 1 calc R U . . .
C27 C 0.1678(3) 0.8635(3) 1.00736(18) 0.0321(6) Uani 1 1 d . . . . .
H27A H 0.103206 0.865800 1.050318 0.039 Uiso 1 1 calc R U . . .
H27B H 0.218164 0.929734 1.016075 0.039 Uiso 1 1 calc R U . . .
C28 C 0.1027(3) 0.8864(3) 0.9319(2) 0.0426(8) Uani 1 1 d . . . . .
H28A H 0.165865 0.886121 0.889054 0.064 Uiso 1 1 calc R U . . .
H28B H 0.049695 0.965265 0.934362 0.064 Uiso 1 1 calc R U . . .
H28C H 0.050524 0.822620 0.923460 0.064 Uiso 1 1 calc R U . . .
C29 C 0.8461(3) 0.7828(3) 0.8209(2) 0.0403(7) Uani 1 1 d . . . . .
H29A H 0.901801 0.753205 0.775711 0.048 Uiso 1 1 calc R U . . .
H29B H 0.881366 0.851005 0.844086 0.048 Uiso 1 1 calc R U . . .
C30 C 0.8468(4) 0.6811(3) 0.8801(2) 0.0495(9) Uani 1 1 d . . . . .
H30A H 0.811323 0.613304 0.857916 0.074 Uiso 1 1 calc R U . . .
H30B H 0.796354 0.710950 0.926499 0.074 Uiso 1 1 calc R U . . .
H30C H 0.933292 0.653802 0.893796 0.074 Uiso 1 1 calc R U . . .
C31 C 0.7220(3) 0.9349(3) 0.7348(2) 0.0415(8) Uani 1 1 d . . . . .
H31A H 0.760595 0.999255 0.759984 0.050 Uiso 1 1 calc R U . . .
H31B H 0.777925 0.904554 0.689871 0.050 Uiso 1 1 calc R U . . .
C32 C 0.5960(4) 0.9898(4) 0.7058(2) 0.0565(10) Uani 1 1 d . . . . .
H32A H 0.608391 1.055161 0.669345 0.085 Uiso 1 1 calc R U . . .
H32B H 0.540679 1.022522 0.749589 0.085 Uiso 1 1 calc R U . . .
H32C H 0.557748 0.927293 0.679592 0.085 Uiso 1 1 calc R U . . .
C33 C 0.8242(3) 0.5050(3) 0.55964(18) 0.0344(6) Uani 1 1 d . . . . .
H33A H 0.867162 0.426313 0.539465 0.041 Uiso 1 1 calc R U . . .
H33B H 0.881577 0.538129 0.594330 0.041 Uiso 1 1 calc R U . . .
C34 C 0.8000(4) 0.5911(4) 0.4923(2) 0.0541(10) Uani 1 1 d . . . . .
H34A H 0.879147 0.596447 0.462823 0.081 Uiso 1 1 calc R U . . .
H34B H 0.764644 0.671500 0.512016 0.081 Uiso 1 1 calc R U . . .
H34C H 0.740621 0.560795 0.458667 0.081 Uiso 1 1 calc R U . . .
C35 C 0.6535(3) 0.2924(3) 0.53811(17) 0.0343(6) Uani 1 1 d . . . . .
H35A H 0.640122 0.215636 0.564097 0.041 Uiso 1 1 calc R U . . .
H35B H 0.741097 0.282960 0.516319 0.041 Uiso 1 1 calc R U . . .
C36 C 0.5641(3) 0.3147(3) 0.47194(18) 0.0412(7) Uani 1 1 d . . . . .
H36A H 0.574376 0.392159 0.447206 0.062 Uiso 1 1 calc R U . . .
H36B H 0.477342 0.316960 0.492479 0.062 Uiso 1 1 calc R U . . .
H36C H 0.583510 0.249152 0.433794 0.062 Uiso 1 1 calc R U . . .
C37 C 0.2699(3) 0.8205(3) 0.72767(18) 0.0350(7) Uani 1 1 d . . . . .
H37 H 0.324257 0.856277 0.759471 0.042 Uiso 1 1 calc R U . . .
C38 C 0.1804(3) 0.8956(3) 0.6895(2) 0.0428(8) Uani 1 1 d . . . . .
H38 H 0.174066 0.981103 0.694541 0.051 Uiso 1 1 calc R U . . .
C39 C 0.1003(3) 0.8441(3) 0.6438(2) 0.0411(7) Uani 1 1 d . . . . .
H39 H 0.036901 0.893338 0.617444 0.049 Uiso 1 1 calc R U . . .
C40 C 0.1141(3) 0.7196(3) 0.63716(18) 0.0366(7) Uani 1 1 d . . . . .
H40 H 0.061112 0.681449 0.605665 0.044 Uiso 1 1 calc R U . . .
C41 C 0.2063(3) 0.6516(3) 0.67713(17) 0.0314(6) Uani 1 1 d . . . . .
H41 H 0.215234 0.565866 0.672544 0.038 Uiso 1 1 calc R U . . .
O4 O -0.0443(5) 0.1337(5) 0.5480(3) 0.0869(16) Uani 0.781(6) 1 d D U P A 1
H4O H -0.082963 0.075467 0.538130 0.130 Uiso 0.781(6) 1 calc R U P A 1
C42 C -0.0632(6) 0.1633(5) 0.6271(3) 0.0587(15) Uani 0.781(6) 1 d D U P A 1
H42A H -0.060985 0.088846 0.657495 0.088 Uiso 0.781(6) 1 calc R U P A 1
H42B H -0.144970 0.213099 0.636101 0.088 Uiso 0.781(6) 1 calc R U P A 1
H42C H 0.003291 0.208680 0.642722 0.088 Uiso 0.781(6) 1 calc R U P A 1
O5 O 0.1803(6) 0.0536(7) 0.4774(3) 0.106(2) Uani 0.781(6) 1 d D U P A 1
H5O H 0.123787 0.085339 0.509097 0.159 Uiso 0.781(6) 1 calc R U P A 1
C43 C 0.2968(8) 0.0558(7) 0.5077(4) 0.084(2) Uani 0.781(6) 1 d D U P A 1
H43A H 0.292485 0.124910 0.543064 0.127 Uiso 0.781(6) 1 calc R U P A 1
H43B H 0.359391 0.063646 0.465517 0.127 Uiso 0.781(6) 1 calc R U P A 1
H43C H 0.320839 -0.019467 0.535865 0.127 Uiso 0.781(6) 1 calc R U P A 1
O4B O 0.0374(14) 0.1673(15) 0.5967(8) 0.077(4) Uani 0.219(6) 1 d D U P A 2
H4A H 0.015298 0.241441 0.587560 0.116 Uiso 0.219(6) 1 d DR U P A 2
H4B H 0.096958 0.165643 0.628596 0.116 Uiso 0.219(6) 1 d DR U P A 2
O5B O 0.155(2) 0.140(2) 0.4534(10) 0.110(6) Uani 0.219(6) 1 d D U P A 2
H5A H 0.097192 0.129752 0.487184 0.165 Uiso 0.219(6) 1 d DR U P A 2
H5B H 0.223792 0.102401 0.478493 0.165 Uiso 0.219(6) 1 d DR U P A 2
O6B O 0.353(2) 0.080(2) 0.5475(11) 0.161(8) Uani 0.219(6) 1 d D U P A 2
H6A H 0.309406 0.084179 0.589487 0.241 Uiso 0.219(6) 1 d DR U P A 2
H6B H 0.373045 0.007236 0.535250 0.241 Uiso 0.219(6) 1 d DR U P A 2

loop_
_atom_site_aniso_label
_atom_site_aniso_U_11
_atom_site_aniso_U_22
_atom_site_aniso_U_33
_atom_site_aniso_U_23
_atom_site_aniso_U_13
_atom_site_aniso_U_12
Zn1 0.02010(19) 0.02324(18) 0.0283(2) 0.00102(13) -0.00233(13) -0.00303(13)
O1 0.0541(15) 0.0423(12) 0.0460(13) -0.0188(10) 0.0109(11) -0.0233(11)
O2 0.0364(12) 0.0425(12) 0.0386(11) -0.0090(9) 0.0107(9) -0.0146(10)
O3 0.0389(13) 0.0338(11) 0.0426(12) -0.0065(9) -0.0023(9) -0.0147(9)
N1 0.0225(12) 0.0222(10) 0.0265(11) -0.0007(8) -0.0033(9) -0.0020(9)
N2 0.0194(11) 0.0216(10) 0.0293(11) 0.0006(8) -0.0032(9) -0.0046(8)
N3 0.0212(12) 0.0264(11) 0.0290(11) 0.0008(9) -0.0024(9) -0.0037(9)
N4 0.0225(12) 0.0245(11) 0.0289(11) 0.0014(9) -0.0015(9) -0.0026(9)
N5 0.0218(12) 0.0272(11) 0.0283(11) 0.0011(9) -0.0035(9) -0.0016(9)
C1 0.0283(15) 0.0227(12) 0.0268(13) -0.0005(10) -0.0028(11) -0.0036(11)
C2 0.0351(16) 0.0299(14) 0.0321(14) -0.0019(11) -0.0007(12) -0.0111(12)
C3 0.0338(16) 0.0255(13) 0.0306(14) -0.0011(11) -0.0001(12) -0.0120(11)
C4 0.0206(13) 0.0248(12) 0.0259(12) 0.0026(10) -0.0030(10) -0.0066(10)
C5 0.0231(14) 0.0252(12) 0.0294(13) -0.0004(10) -0.0011(11) -0.0038(10)
C6 0.0197(13) 0.0241(12) 0.0266(13) 0.0009(10) -0.0002(10) -0.0046(10)
C7 0.0226(14) 0.0270(13) 0.0290(13) -0.0002(10) -0.0013(11) -0.0031(11)
C8 0.0221(14) 0.0243(12) 0.0287(13) -0.0013(10) -0.0019(11) -0.0025(10)
C9 0.0195(13) 0.0233(12) 0.0280(13) 0.0011(10) -0.0068(10) -0.0003(10)
C10 0.0245(14) 0.0249(13) 0.0309(14) -0.0002(10) -0.0055(11) -0.0046(10)
C11 0.0233(14) 0.0244(12) 0.0308(13) 0.0016(10) -0.0087(11) -0.0068(10)
C12 0.0252(14) 0.0276(13) 0.0354(15) 0.0049(11) -0.0087(11) -0.0066(11)
C13 0.0268(15) 0.0306(14) 0.0379(15) 0.0030(12) -0.0033(12) -0.0084(12)
C14 0.0206(13) 0.0280(13) 0.0318(14) 0.0045(10) -0.0041(11) -0.0069(10)
C15 0.0218(14) 0.0333(14) 0.0350(15) 0.0047(11) -0.0016(11) -0.0069(11)
C16 0.0193(13) 0.0335(14) 0.0278(13) 0.0039(11) -0.0010(10) -0.0015(11)
C17 0.0242(14) 0.0339(14) 0.0284(14) 0.0043(11) -0.0028(11) 0.0012(11)
C18 0.0270(15) 0.0318(14) 0.0274(13) 0.0031(11) -0.0021(11) 0.0021(11)
C19 0.0248(14) 0.0256(13) 0.0266(13) 0.0020(10) -0.0011(11) 0.0006(10)
C20 0.0285(15) 0.0253(13) 0.0288(13) 0.0000(10) -0.0036(11) -0.0022(11)
C21 0.049(2) 0.0271(14) 0.0401(16) 0.0030(12) 0.0002(14) -0.0138(13)
C22 0.055(2) 0.0419(19) 0.054(2) 0.0126(16) -0.0054(17) 0.0007(16)
C23 0.0339(17) 0.0513(19) 0.0331(15) -0.0057(13) -0.0006(13) -0.0187(14)
C24 0.0345(19) 0.059(2) 0.050(2) -0.0009(16) -0.0080(15) -0.0046(16)
C25 0.0325(16) 0.0358(15) 0.0306(14) -0.0008(11) -0.0055(12) -0.0058(12)
C26 0.048(2) 0.0443(18) 0.0486(19) 0.0109(15) -0.0169(16) -0.0046(16)
C27 0.0272(15) 0.0265(13) 0.0419(16) -0.0056(11) -0.0007(12) -0.0012(11)
C28 0.0390(19) 0.0321(16) 0.055(2) 0.0021(14) -0.0153(15) 0.0055(13)
C29 0.0235(16) 0.0433(17) 0.056(2) -0.0048(15) -0.0066(14) -0.0086(13)
C30 0.040(2) 0.0451(19) 0.064(2) 0.0037(16) -0.0214(17) -0.0008(15)
C31 0.049(2) 0.0329(16) 0.0441(18) 0.0030(13) 0.0053(15) -0.0155(14)
C32 0.073(3) 0.044(2) 0.050(2) 0.0155(16) -0.0013(19) -0.0004(18)
C33 0.0250(15) 0.0401(16) 0.0371(16) -0.0001(12) 0.0041(12) -0.0020(12)
C34 0.0362(19) 0.072(3) 0.052(2) 0.0200(18) 0.0115(16) -0.0041(17)
C35 0.0307(16) 0.0372(16) 0.0325(15) -0.0009(12) 0.0035(12) 0.0018(12)
C36 0.0382(18) 0.0498(19) 0.0348(16) -0.0061(14) -0.0027(13) -0.0026(15)
C37 0.0373(17) 0.0273(14) 0.0408(16) -0.0004(12) -0.0090(13) -0.0033(12)
C38 0.048(2) 0.0258(14) 0.054(2) 0.0017(13) -0.0133(16) 0.0011(13)
C39 0.0364(18) 0.0377(16) 0.0468(18) 0.0075(13) -0.0104(14) 0.0066(13)
C40 0.0314(16) 0.0412(16) 0.0379(16) 0.0018(13) -0.0098(13) -0.0040(13)
C41 0.0310(16) 0.0288(14) 0.0351(15) 0.0013(11) -0.0063(12) -0.0043(12)
O4 0.077(3) 0.104(4) 0.076(3) -0.029(2) -0.018(2) 0.007(3)
C42 0.061(4) 0.054(3) 0.058(3) -0.011(2) -0.025(3) 0.011(2)
O5 0.116(5) 0.126(5) 0.079(3) -0.033(3) -0.002(3) -0.025(4)
C43 0.111(6) 0.080(4) 0.069(4) -0.029(3) -0.003(4) -0.037(4)
O4B 0.064(9) 0.084(9) 0.084(9) -0.008(7) -0.018(7) -0.007(7)
O5B 0.114(11) 0.114(12) 0.106(11) -0.002(10) -0.004(10) -0.034(11)
O6B 0.205(18) 0.150(16) 0.138(16) -0.014(14) -0.004(15) -0.067(15)

loop_
_atom_type_symbol
_atom_type_description
_atom_type_scat_dispersion_real
_atom_type_scat_dispersion_imag
_atom_type_scat_source
C C 0.0181 0.0091 'International Tables Vol C Tables 4.2.6.8 and 6.1.1.4'
H H 0.0000 0.0000 'International Tables Vol C Tables 4.2.6.8 and 6.1.1.4'
N N 0.0311 0.0180 'International Tables Vol C Tables 4.2.6.8 and 6.1.1.4'
O O 0.0492 0.0322 'International Tables Vol C Tables 4.2.6.8 and 6.1.1.4'
Zn Zn -1.5491 0.6778 'International Tables Vol C Tables 4.2.6.8 and 6.1.1.4'

loop_
_geom_angle_atom_site_label_1
_geom_angle_atom_site_label_2
_geom_angle_atom_site_label_3
_geom_angle
_geom_angle_site_symmetry_1
_geom_angle_site_symmetry_3
_geom_angle_publ_flag
N4 Zn1 N3 89.25(9) . . ?
N4 Zn1 N2 161.34(9) . . ?
N3 Zn1 N2 87.68(9) . . ?
N4 Zn1 N1 89.67(9) . . ?
N3 Zn1 N1 162.98(8) . . ?
N2 Zn1 N1 87.93(8) . . ?
N4 Zn1 N5 103.38(9) . . ?
N3 Zn1 N5 100.80(9) . . ?
N2 Zn1 N5 95.27(9) . . ?
N1 Zn1 N5 95.97(9) . . ?
C4 N1 C1 110.0(2) . . ?
C4 N1 Zn1 127.01(18) . . ?
C1 N1 Zn1 122.79(18) . . ?
C9 N2 C6 109.4(2) . . ?
C9 N2 Zn1 126.87(17) . . ?
C6 N2 Zn1 123.05(17) . . ?
C11 N3 C14 110.5(2) . . ?
C11 N3 Zn1 124.43(18) . . ?
C14 N3 Zn1 124.94(18) . . ?
C16 N4 C19 106.3(2) . . ?
C16 N4 Zn1 126.51(18) . . ?
C19 N4 Zn1 126.98(18) . . ?
C37 N5 C41 117.6(3) . . ?
C37 N5 Zn1 121.65(19) . . ?
C41 N5 Zn1 120.77(19) . . ?
C20 C1 N1 126.6(2) . . ?
C20 C1 C2 123.8(2) . . ?
N1 C1 C2 109.6(2) . . ?
O1 C2 C1 127.3(3) . . ?
O1 C2 C3 125.3(3) . . ?
C1 C2 C3 107.4(2) . . ?
C2 C3 C4 100.5(2) . . ?
C2 C3 C21 110.2(2) . . ?
C4 C3 C21 112.0(2) . . ?
C2 C3 C23 111.2(2) . . ?
C4 C3 C23 113.1(2) . . ?
C21 C3 C23 109.6(2) . . ?
N1 C4 C5 124.6(2) . . ?
N1 C4 C3 112.5(2) . . ?
C5 C4 C3 122.8(2) . . ?
C6 C5 C4 127.2(3) . . ?
C6 C5 H5 116.4 . . ?
C4 C5 H5 116.4 . . ?
N2 C6 C5 128.4(2) . . ?
N2 C6 C7 110.1(2) . . ?
C5 C6 C7 121.5(2) . . ?
O2 C7 C6 126.6(3) . . ?
O2 C7 C8 126.6(2) . . ?
C6 C7 C8 106.8(2) . . ?
C9 C8 C7 101.2(2) . . ?
C9 C8 C27 112.2(2) . . ?
C7 C8 C27 109.6(2) . . ?
C9 C8 C25 113.5(2) . . ?
C7 C8 C25 110.6(2) . . ?
C27 C8 C25 109.5(2) . . ?
N2 C9 C10 124.5(3) . . ?
N2 C9 C8 112.6(2) . . ?
C10 C9 C8 123.0(2) . . ?
C9 C10 C11 127.1(3) . . ?
C9 C10 H10 116.4 . . ?
C11 C10 H10 116.4 . . ?
N3 C11 C10 127.8(2) . . ?
N3 C11 C12 109.8(2) . . ?
C10 C11 C12 122.4(2) . . ?
O3 C12 C11 126.6(3) . . ?
O3 C12 C13 126.5(3) . . ?
C11 C12 C13 106.9(2) . . ?
C14 C13 C12 100.8(2) . . ?
C14 C13 C31 113.7(2) . . ?
C12 C13 C31 110.4(2) . . ?
C14 C13 C29 112.2(2) . . ?
C12 C13 C29 108.8(2) . . ?
C31 C13 C29 110.6(3) . . ?
N3 C14 C15 125.2(2) . . ?
N3 C14 C13 111.9(2) . . ?
C15 C14 C13 122.8(3) . . ?
C14 C15 C16 128.1(3) . . ?
C14 C15 H15 116.0 . . ?
C16 C15 H15 116.0 . . ?
N4 C16 C15 124.6(3) . . ?
N4 C16 C17 110.6(2) . . ?
C15 C16 C17 124.7(3) . . ?
C18 C17 C16 106.4(3) . . ?
C18 C17 C33 127.7(3) . . ?
C16 C17 C33 125.9(3) . . ?
C17 C18 C19 106.6(2) . . ?
C17 C18 C35 128.6(3) . . ?
C19 C18 C35 124.7(3) . . ?
N4 C19 C20 124.0(2) . . ?
N4 C19 C18 110.1(2) . . ?
C20 C19 C18 125.8(3) . . ?
C1 C20 C19 128.4(3) . . ?
C1 C20 H20 115.8 . . ?
C19 C20 H20 115.8 . . ?
C22 C21 C3 115.1(3) . . ?
C22 C21 H21A 108.5 . . ?
C3 C21 H21A 108.5 . . ?
C22 C21 H21B 108.5 . . ?
C3 C21 H21B 108.5 . . ?
H21A C21 H21B 107.5 . . ?
C21 C22 H22A 109.5 . . ?
C21 C22 H22B 109.5 . . ?
H22A C22 H22B 109.5 . . ?
C21 C22 H22C 109.5 . . ?
H22A C22 H22C 109.5 . . ?
H22B C22 H22C 109.5 . . ?
C24 C23 C3 115.2(3) . . ?
C24 C23 H23A 108.5 . . ?
C3 C23 H23A 108.5 . . ?
C24 C23 H23B 108.5 . . ?
C3 C23 H23B 108.5 . . ?
H23A C23 H23B 107.5 . . ?
C23 C24 H24A 109.5 . . ?
C23 C24 H24B 109.5 . . ?
H24A C24 H24B 109.5 . . ?
C23 C24 H24C 109.5 . . ?
H24A C24 H24C 109.5 . . ?
H24B C24 H24C 109.5 . . ?
C26 C25 C8 114.4(3) . . ?
C26 C25 H25A 108.7 . . ?
C8 C25 H25A 108.7 . . ?
C26 C25 H25B 108.7 . . ?
C8 C25 H25B 108.7 . . ?
H25A C25 H25B 107.6 . . ?
C25 C26 H26A 109.5 . . ?
C25 C26 H26B 109.5 . . ?
H26A C26 H26B 109.5 . . ?
C25 C26 H26C 109.5 . . ?
H26A C26 H26C 109.5 . . ?
H26B C26 H26C 109.5 . . ?
C28 C27 C8 113.7(2) . . ?
C28 C27 H27A 108.8 . . ?
C8 C27 H27A 108.8 . . ?
C28 C27 H27B 108.8 . . ?
C8 C27 H27B 108.8 . . ?
H27A C27 H27B 107.7 . . ?
C27 C28 H28A 109.5 . . ?
C27 C28 H28B 109.5 . . ?
H28A C28 H28B 109.5 . . ?
C27 C28 H28C 109.5 . . ?
H28A C28 H28C 109.5 . . ?
H28B C28 H28C 109.5 . . ?
C30 C29 C13 114.1(3) . . ?
C30 C29 H29A 108.7 . . ?
C13 C29 H29A 108.7 . . ?
C30 C29 H29B 108.7 . . ?
C13 C29 H29B 108.7 . . ?
H29A C29 H29B 107.6 . . ?
C29 C30 H30A 109.5 . . ?
C29 C30 H30B 109.5 . . ?
H30A C30 H30B 109.5 . . ?
C29 C30 H30C 109.5 . . ?
H30A C30 H30C 109.5 . . ?
H30B C30 H30C 109.5 . . ?
C32 C31 C13 114.2(3) . . ?
C32 C31 H31A 108.7 . . ?
C13 C31 H31A 108.7 . . ?
C32 C31 H31B 108.7 . . ?
C13 C31 H31B 108.7 . . ?
H31A C31 H31B 107.6 . . ?
C31 C32 H32A 109.5 . . ?
C31 C32 H32B 109.5 . . ?
H32A C32 H32B 109.5 . . ?
C31 C32 H32C 109.5 . . ?
H32A C32 H32C 109.5 . . ?
H32B C32 H32C 109.5 . . ?
C17 C33 C34 113.9(3) . . ?
C17 C33 H33A 108.8 . . ?
C34 C33 H33A 108.8 . . ?
C17 C33 H33B 108.8 . . ?
C34 C33 H33B 108.8 . . ?
H33A C33 H33B 107.7 . . ?
C33 C34 H34A 109.5 . . ?
C33 C34 H34B 109.5 . . ?
H34A C34 H34B 109.5 . . ?
C33 C34 H34C 109.5 . . ?
H34A C34 H34C 109.5 . . ?
H34B C34 H34C 109.5 . . ?
C18 C35 C36 113.2(3) . . ?
C18 C35 H35A 108.9 . . ?
C36 C35 H35A 108.9 . . ?
C18 C35 H35B 108.9 . . ?
C36 C35 H35B 108.9 . . ?
H35A C35 H35B 107.7 . . ?
C35 C36 H36A 109.5 . . ?
C35 C36 H36B 109.5 . . ?
H36A C36 H36B 109.5 . . ?
C35 C36 H36C 109.5 . . ?
H36A C36 H36C 109.5 . . ?
H36B C36 H36C 109.5 . . ?
N5 C37 C38 123.1(3) . . ?
N5 C37 H37 118.4 . . ?
C38 C37 H37 118.4 . . ?
C39 C38 C37 118.7(3) . . ?
C39 C38 H38 120.6 . . ?
C37 C38 H38 120.6 . . ?
C40 C39 C38 118.7(3) . . ?
C40 C39 H39 120.7 . . ?
C38 C39 H39 120.7 . . ?
C41 C40 C39 118.7(3) . . ?
C41 C40 H40 120.7 . . ?
C39 C40 H40 120.7 . . ?
N5 C41 C40 123.2(3) . . ?
N5 C41 H41 118.4 . . ?
C40 C41 H41 118.4 . . ?
C42 O4 H4O 109.5 . . ?
O4 C42 H42A 109.5 . . ?
O4 C42 H42B 109.5 . . ?
H42A C42 H42B 109.5 . . ?
O4 C42 H42C 109.5 . . ?
H42A C42 H42C 109.5 . . ?
H42B C42 H42C 109.5 . . ?
C43 O5 H5O 109.5 . . ?
O5 C43 H43A 109.5 . . ?
O5 C43 H43B 109.5 . . ?
H43A C43 H43B 109.5 . . ?
O5 C43 H43C 109.5 . . ?
H43A C43 H43C 109.5 . . ?
H43B C43 H43C 109.5 . . ?
H4A O4B H4B 105.3 . . ?
H5A O5B H5B 99.2 . . ?
H6A O6B H6B 108.9 . . ?

loop_
_geom_bond_atom_site_label_1
_geom_bond_atom_site_label_2
_geom_bond_distance
_geom_bond_site_symmetry_2
_geom_bond_publ_flag
Zn1 N4 2.051(2) . ?
Zn1 N3 2.118(2) . ?
Zn1 N2 2.118(2) . ?
Zn1 N1 2.133(2) . ?
Zn1 N5 2.133(2) . ?
O1 C2 1.224(3) . ?
O2 C7 1.211(3) . ?
O3 C12 1.222(3) . ?
N1 C4 1.342(3) . ?
N1 C1 1.380(3) . ?
N2 C9 1.363(3) . ?
N2 C6 1.374(3) . ?
N3 C11 1.355(3) . ?
N3 C14 1.362(4) . ?
N4 C16 1.360(3) . ?
N4 C19 1.378(3) . ?
N5 C37 1.331(4) . ?
N5 C41 1.336(4) . ?
C1 C20 1.375(4) . ?
C1 C2 1.460(4) . ?
C2 C3 1.515(4) . ?
C3 C4 1.517(4) . ?
C3 C21 1.542(4) . ?
C3 C23 1.543(4) . ?
C4 C5 1.386(4) . ?
C5 C6 1.376(4) . ?
C5 H5 0.9500 . ?
C6 C7 1.477(4) . ?
C7 C8 1.513(4) . ?
C8 C9 1.511(4) . ?
C8 C27 1.543(4) . ?
C8 C25 1.543(4) . ?
C9 C10 1.377(4) . ?
C10 C11 1.388(4) . ?
C10 H10 0.9500 . ?
C11 C12 1.477(4) . ?
C12 C13 1.517(4) . ?
C13 C14 1.514(4) . ?
C13 C31 1.542(4) . ?
C13 C29 1.548(4) . ?
C14 C15 1.366(4) . ?
C15 C16 1.417(4) . ?
C15 H15 0.9500 . ?
C16 C17 1.445(4) . ?
C17 C18 1.371(4) . ?
C17 C33 1.502(4) . ?
C18 C19 1.440(4) . ?
C18 C35 1.499(4) . ?
C19 C20 1.393(4) . ?
C20 H20 0.9500 . ?
C21 C22 1.517(5) . ?
C21 H21A 0.9900 . ?
C21 H21B 0.9900 . ?
C22 H22A 0.9800 . ?
C22 H22B 0.9800 . ?
C22 H22C 0.9800 . ?
C23 C24 1.519(5) . ?
C23 H23A 0.9900 . ?
C23 H23B 0.9900 . ?
C24 H24A 0.9800 . ?
C24 H24B 0.9800 . ?
C24 H24C 0.9800 . ?
C25 C26 1.512(5) . ?
C25 H25A 0.9900 . ?
C25 H25B 0.9900 . ?
C26 H26A 0.9800 . ?
C26 H26B 0.9800 . ?
C26 H26C 0.9800 . ?
C27 C28 1.519(4) . ?
C27 H27A 0.9900 . ?
C27 H27B 0.9900 . ?
C28 H28A 0.9800 . ?
C28 H28B 0.9800 . ?
C28 H28C 0.9800 . ?
C29 C30 1.524(5) . ?
C29 H29A 0.9900 . ?
C29 H29B 0.9900 . ?
C30 H30A 0.9800 . ?
C30 H30B 0.9800 . ?
C30 H30C 0.9800 . ?
C31 C32 1.519(6) . ?
C31 H31A 0.9900 . ?
C31 H31B 0.9900 . ?
C32 H32A 0.9800 . ?
C32 H32B 0.9800 . ?
C32 H32C 0.9800 . ?
C33 C34 1.517(5) . ?
C33 H33A 0.9900 . ?
C33 H33B 0.9900 . ?
C34 H34A 0.9800 . ?
C34 H34B 0.9800 . ?
C34 H34C 0.9800 . ?
C35 C36 1.531(4) . ?
C35 H35A 0.9900 . ?
C35 H35B 0.9900 . ?
C36 H36A 0.9800 . ?
C36 H36B 0.9800 . ?
C36 H36C 0.9800 . ?
C37 C38 1.382(4) . ?
C37 H37 0.9500 . ?
C38 C39 1.381(5) . ?
C38 H38 0.9500 . ?
C39 C40 1.380(5) . ?
C39 H39 0.9500 . ?
C40 C41 1.378(4) . ?
C40 H40 0.9500 . ?
C41 H41 0.9500 . ?
O4 C42 1.408(6) . ?
O4 H4O 0.8400 . ?
C42 H42A 0.9800 . ?
C42 H42B 0.9800 . ?
C42 H42C 0.9800 . ?
O5 C43 1.387(9) . ?
O5 H5O 0.8400 . ?
C43 H43A 0.9800 . ?
C43 H43B 0.9800 . ?
C43 H43C 0.9800 . ?
O4B H4A 0.8452 . ?
O4B H4B 0.8652 . ?
O5B H5A 0.8484 . ?
O5B H5B 0.9318 . ?
O6B H6A 0.8437 . ?
O6B H6B 0.8355 . ?

loop_
_geom_torsion_atom_site_label_1
_geom_torsion_atom_site_label_2
_geom_torsion_atom_site_label_3
_geom_torsion_atom_site_label_4
_geom_torsion
_geom_torsion_site_symmetry_1
_geom_torsion_site_symmetry_2
_geom_torsion_site_symmetry_3
_geom_torsion_site_symmetry_4
_geom_torsion_publ_flag
C4 N1 C1 C20 -177.3(3) . . . . ?
Zn1 N1 C1 C20 7.8(4) . . . . ?
C4 N1 C1 C2 1.6(3) . . . . ?
Zn1 N1 C1 C2 -173.27(18) . . . . ?
C20 C1 C2 O1 -3.2(5) . . . . ?
N1 C1 C2 O1 177.8(3) . . . . ?
C20 C1 C2 C3 176.8(3) . . . . ?
N1 C1 C2 C3 -2.2(3) . . . . ?
O1 C2 C3 C4 -178.2(3) . . . . ?
C1 C2 C3 C4 1.8(3) . . . . ?
O1 C2 C3 C21 63.5(4) . . . . ?
C1 C2 C3 C21 -116.5(3) . . . . ?
O1 C2 C3 C23 -58.2(4) . . . . ?
C1 C2 C3 C23 121.8(3) . . . . ?
C1 N1 C4 C5 178.3(3) . . . . ?
Zn1 N1 C4 C5 -7.1(4) . . . . ?
C1 N1 C4 C3 -0.4(3) . . . . ?
Zn1 N1 C4 C3 174.26(18) . . . . ?
C2 C3 C4 N1 -0.9(3) . . . . ?
C21 C3 C4 N1 116.1(3) . . . . ?
C23 C3 C4 N1 -119.5(3) . . . . ?
C2 C3 C4 C5 -179.6(3) . . . . ?
C21 C3 C4 C5 -62.6(4) . . . . ?
C23 C3 C4 C5 61.8(3) . . . . ?
N1 C4 C5 C6 -2.8(5) . . . . ?
C3 C4 C5 C6 175.7(3) . . . . ?
C9 N2 C6 C5 -178.5(3) . . . . ?
Zn1 N2 C6 C5 10.6(4) . . . . ?
C9 N2 C6 C7 0.9(3) . . . . ?
Zn1 N2 C6 C7 -170.07(17) . . . . ?
C4 C5 C6 N2 0.7(5) . . . . ?
C4 C5 C6 C7 -178.6(3) . . . . ?
N2 C6 C7 O2 177.9(3) . . . . ?
C5 C6 C7 O2 -2.6(5) . . . . ?
N2 C6 C7 C8 -0.9(3) . . . . ?
C5 C6 C7 C8 178.5(2) . . . . ?
O2 C7 C8 C9 -178.3(3) . . . . ?
C6 C7 C8 C9 0.6(3) . . . . ?
O2 C7 C8 C27 -59.7(4) . . . . ?
C6 C7 C8 C27 119.1(2) . . . . ?
O2 C7 C8 C25 61.1(4) . . . . ?
C6 C7 C8 C25 -120.0(2) . . . . ?
C6 N2 C9 C10 179.6(2) . . . . ?
Zn1 N2 C9 C10 -9.8(4) . . . . ?
C6 N2 C9 C8 -0.5(3) . . . . ?
Zn1 N2 C9 C8 170.02(17) . . . . ?
C7 C8 C9 N2 -0.1(3) . . . . ?
C27 C8 C9 N2 -116.7(2) . . . . ?
C25 C8 C9 N2 118.5(2) . . . . ?
C7 C8 C9 C10 179.8(2) . . . . ?
C27 C8 C9 C10 63.1(3) . . . . ?
C25 C8 C9 C10 -61.7(3) . . . . ?
N2 C9 C10 C11 -1.3(4) . . . . ?
C8 C9 C10 C11 178.9(3) . . . . ?
C14 N3 C11 C10 -177.4(3) . . . . ?
Zn1 N3 C11 C10 6.4(4) . . . . ?
C14 N3 C11 C12 1.9(3) . . . . ?
Zn1 N3 C11 C12 -174.36(17) . . . . ?
C9 C10 C11 N3 3.1(5) . . . . ?
C9 C10 C11 C12 -176.1(3) . . . . ?
N3 C11 C12 O3 177.1(3) . . . . ?
C10 C11 C12 O3 -3.6(5) . . . . ?
N3 C11 C12 C13 -3.2(3) . . . . ?
C10 C11 C12 C13 176.1(3) . . . . ?
O3 C12 C13 C14 -177.2(3) . . . . ?
C11 C12 C13 C14 3.1(3) . . . . ?
O3 C12 C13 C31 -56.8(4) . . . . ?
C11 C12 C13 C31 123.5(3) . . . . ?
O3 C12 C13 C29 64.7(4) . . . . ?
C11 C12 C13 C29 -115.0(3) . . . . ?
C11 N3 C14 C15 176.7(3) . . . . ?
Zn1 N3 C14 C15 -7.1(4) . . . . ?
C11 N3 C14 C13 0.3(3) . . . . ?
Zn1 N3 C14 C13 176.47(18) . . . . ?
C12 C13 C14 N3 -2.1(3) . . . . ?
C31 C13 C14 N3 -120.2(3) . . . . ?
C29 C13 C14 N3 113.4(3) . . . . ?
C12 C13 C14 C15 -178.6(3) . . . . ?
C31 C13 C14 C15 63.3(4) . . . . ?
C29 C13 C14 C15 -63.1(4) . . . . ?
N3 C14 C15 C16 -1.9(5) . . . . ?
C13 C14 C15 C16 174.1(3) . . . . ?
C19 N4 C16 C15 -177.9(3) . . . . ?
Zn1 N4 C16 C15 7.3(4) . . . . ?
C19 N4 C16 C17 -0.4(3) . . . . ?
Zn1 N4 C16 C17 -175.18(18) . . . . ?
C14 C15 C16 N4 2.0(5) . . . . ?
C14 C15 C16 C17 -175.1(3) . . . . ?
N4 C16 C17 C18 0.8(3) . . . . ?
C15 C16 C17 C18 178.3(3) . . . . ?
N4 C16 C17 C33 -179.3(3) . . . . ?
C15 C16 C17 C33 -1.8(4) . . . . ?
C16 C17 C18 C19 -0.8(3) . . . . ?
C33 C17 C18 C19 179.3(3) . . . . ?
C16 C17 C18 C35 178.4(3) . . . . ?
C33 C17 C18 C35 -1.5(5) . . . . ?
C16 N4 C19 C20 177.8(3) . . . . ?
Zn1 N4 C19 C20 -7.5(4) . . . . ?
C16 N4 C19 C18 -0.1(3) . . . . ?
Zn1 N4 C19 C18 174.66(18) . . . . ?
C17 C18 C19 N4 0.5(3) . . . . ?
C35 C18 C19 N4 -178.7(3) . . . . ?
C17 C18 C19 C20 -177.3(3) . . . . ?
C35 C18 C19 C20 3.5(4) . . . . ?
N1 C1 C20 C19 1.8(5) . . . . ?
C2 C1 C20 C19 -177.0(3) . . . . ?
N4 C19 C20 C1 -2.4(5) . . . . ?
C18 C19 C20 C1 175.2(3) . . . . ?
C2 C3 C21 C22 59.0(3) . . . . ?
C4 C3 C21 C22 -52.0(4) . . . . ?
C23 C3 C21 C22 -178.4(3) . . . . ?
C2 C3 C23 C24 -61.6(3) . . . . ?
C4 C3 C23 C24 50.6(4) . . . . ?
C21 C3 C23 C24 176.4(3) . . . . ?
C9 C8 C25 C26 -54.5(3) . . . . ?
C7 C8 C25 C26 58.4(3) . . . . ?
C27 C8 C25 C26 179.3(3) . . . . ?
C9 C8 C27 C28 53.1(3) . . . . ?
C7 C8 C27 C28 -58.4(3) . . . . ?
C25 C8 C27 C28 -179.9(3) . . . . ?
C14 C13 C29 C30 -53.6(4) . . . . ?
C12 C13 C29 C30 57.0(3) . . . . ?
C31 C13 C29 C30 178.4(3) . . . . ?
C14 C13 C31 C32 54.7(4) . . . . ?
C12 C13 C31 C32 -57.7(4) . . . . ?
C29 C13 C31 C32 -178.2(3) . . . . ?
C18 C17 C33 C34 93.5(4) . . . . ?
C16 C17 C33 C34 -86.4(4) . . . . ?
C17 C18 C35 C36 -102.0(4) . . . . ?
C19 C18 C35 C36 77.1(4) . . . . ?
C41 N5 C37 C38 -0.1(5) . . . . ?
Zn1 N5 C37 C38 -178.4(3) . . . . ?
N5 C37 C38 C39 0.7(5) . . . . ?
C37 C38 C39 C40 -1.0(5) . . . . ?
C38 C39 C40 C41 0.8(5) . . . . ?
C37 N5 C41 C40 -0.1(4) . . . . ?
Zn1 N5 C41 C40 178.2(2) . . . . ?
C39 C40 C41 N5 -0.2(5) . . . . ?
